data_1560787
loop_
_publ_author_name
'Puzan, Anna N.'
'Baumer, Vyacheslav N.'
'Lisovytskiy, Dmytro V.'
'Mateychenko, Pavel V.'

_publ_section_title
;
 Structure transformations in nickel oxalate dihydrate NiC2O4&#x00B7;2H2O
 and nickel formate dihydrate Ni(HCO2)2&#x00B7;2H2O during thermal
 decomposition
;
_journal_name_full 'Journal of Solid State Chemistry'
_journal_page_first 133
_journal_page_last 142
_journal_paper_doi 10.1016/j.jssc.2018.07.005
_journal_volume 266
_journal_year 2018
_chemical_formula_moiety 'C2 H4 Ni1 O6'
_chemical_formula_structural 'Ni1 C2 O4, 2(H2 O)'
_chemical_formula_sum 'C2 H4 Ni O6'
_chemical_formula_weight 182.74
_chemical_name_common 'nickel oxalate dihydrate'
_chemical_name_systematic
; 
catena-poly[[diaquanickel(II)]-mu-oxalato}         
;
_space_group_IT_number 15
_space_group_name_Hall '-C 2yc'
_space_group_name_H-M_alt 'C 1 2/c 1'
_symmetry_cell_setting monoclinic
_symmetry_space_group_name_Hall '-C 2yc'
_symmetry_space_group_name_H-M 'C 1 2/c 1'
_cell_angle_alpha 90.00000
_cell_angle_beta 127.014(6)
_cell_angle_gamma 90.00000
_cell_formula_units_Z 4
_cell_length_a 11.7916(5)
_cell_length_b 5.31798(14)
_cell_length_c 9.7806(7)
_cell_measurement_temperature 295
_cell_volume 489.73(6)
_computing_cell_refinement 'PowderX (Dong, 1999)'
_computing_data_collection 'Traces v.6 (GBC Diffraction Ltd)'
_computing_data_reduction 'FullProf (Rodriguez-Carvajal, 2010).'
_computing_molecular_graphics 'Macrae et al., 2006; Momma & Izumi, 2011'
_computing_publication_material 'FullProf (Rodriguez-Carvajal, 2010).'
_computing_structure_refinement 'FullProf (Rodriguez-Carvajal, 2010).'
_computing_structure_solution 'Favre-Nicolin & \<Cern\`y, 2002)'
_diffrn_ambient_temperature 293
_diffrn_detector scintillation
_diffrn_measurement_device_type 'Siemens D500'
_diffrn_measurement_method \q-2\q
_diffrn_radiation_monochromator Graphite
_diffrn_source 'sealed X-ray tube'
_diffrn_source_target Cu
_exptl_crystal_density_diffrn 2.478
_exptl_crystal_density_method 'not measured'
_exptl_crystal_F_000 368
_pd_char_colour 'light green'
_pd_char_particle_morphology plate-like
_pd_instr_location
; 

60 Nauky ave., Kharkiv 61001, Ukraine

;
_pd_meas_2theta_range_inc 0.02
_pd_meas_2theta_range_max 90
_pd_meas_2theta_range_min 5
_pd_meas_number_of_points 4251
_pd_meas_scan_method step
_pd_prep_pressure 101.3
_pd_prep_temperature 295
_pd_proc_2theta_range_inc 0.02
_pd_proc_2theta_range_max 90.09
_pd_proc_2theta_range_min 5.09
_pd_proc_ls_background_function 'Chebyshev polynomial'
_pd_proc_ls_pref_orient_corr
; 

Modified March-Dollase function (Dollase, W.A. J Appl. Cryst. (1986), 19, 267

;
_pd_proc_ls_profile_function pseudo-Voigt
_pd_proc_ls_prof_R_factor 0.0554
_pd_proc_ls_prof_wR_expected 0.0273
_pd_proc_ls_prof_wR_factor 0.0682
_pd_spec_mounting ' packed powder pellet '
_pd_spec_mount_mode reflection
_pd_spec_shape flat_sheet
_pd_spec_size_axial 20
_pd_spec_size_equat 10
_pd_spec_size_thick 1
_refine_ls_extinction_method none
_refine_ls_hydrogen_treatment .
_refine_ls_matrix_type full
_refine_ls_number_parameters 10
_refine_ls_number_reflns 394
_refine_ls_number_restraints 0
_refine_ls_R_I_factor 0.0451
_refine_ls_structure_factor_coef Inet
_refine_ls_weighting_details 1/[\s(Y~i~)^2^]
_refine_ls_weighting_scheme sigma
_cod_data_source_file JSSC-2018-266-133.cif
_cod_data_source_block 1
_cod_depositor_comments
;
The following automatic conversions were performed:

data item '_symmetry_cell_setting' value 'Monoclinic' was changed to
'monoclinic' in accordance with the built-in table derived from the
CIF Core dictionary named 'cif_core.dic' version 2.4.5 last updated
on 2014-11-21.

Automatic conversion script
Id: cif_fix_values 8369 2020-08-20 11:38:08Z andrius 
;
_cod_original_cell_volume 489.73(4)
_cod_original_formula_sum 'C2 H4 Ni1 O6'
_cod_database_code 1560787
_pd_proc_ls_prof_chi2 0.0626
_pd_proc_ls_prof_echi2 0.0691

loop_
_symmetry_equiv_pos_as_xyz
x,y,z
-x,y,-z+1/2
-x,-y,-z
x,-y,z+1/2
x+1/2,y+1/2,z
-x+1/2,y+1/2,-z+1/2
-x+1/2,-y+1/2,-z
x+1/2,-y+1/2,z+1/2

loop_
_atom_site_label
_atom_site_fract_x
_atom_site_fract_y
_atom_site_fract_z
_atom_site_U_iso_or_equiv
_atom_site_adp_type
_atom_site_occupancy
_atom_site_type_symbol
Ni1 0.00000 0.17500 0.25000 0.0435(11) Uiso 0.5947(3) Ni
C1 0.03700 0.67400 0.33500 0.0160(10) Uiso 0.5947(15) C
O1 0.08500 0.47100 0.42000 0.0160(10) Uiso 0.5947(15) O
O2 0.08500 0.87700 0.42000 0.0160(10) Uiso 0.5947(15) O
O3 0.17200 0.17400 0.25000 0.0160(10) Uiso 0.5947(15) O
H3A 0.26150 0.07940 0.33440 0.0160(10) Uiso 0.5947(15) H
H3B 0.19480 0.23770 0.17720 0.0160(10) Uiso 0.5947(15) H
Ni1a 0.00000 0.6629(7) 0.25000 0.0435(11) Uiso 0.4053(3) Ni
C1a 0.03700 1.1619(7) 0.33500 0.0160(10) Uiso 0.4053(15) C
O1a 0.08500 0.9589(7) 0.42000 0.0160(10) Uiso 0.4053(15) O
O2a 0.08500 1.3649(7) 0.42000 0.0160(10) Uiso 0.4053(15) O
O3a 0.17200 0.6619(7) 0.25000 0.0160(10) Uiso 0.4053(15) O
H3Aa 0.26150 0.5673(7) 0.33440 0.0160(10) Uiso 0.4053(15) H
H3Ba 0.19480 0.7256(7) 0.17720 0.0160(10) Uiso 0.4053(15) H

loop_
_atom_type_symbol
_atom_type_scat_Cromer_Mann_a1
_atom_type_scat_Cromer_Mann_b1
_atom_type_scat_Cromer_Mann_a2
_atom_type_scat_Cromer_Mann_b2
_atom_type_scat_Cromer_Mann_a3
_atom_type_scat_Cromer_Mann_b3
_atom_type_scat_Cromer_Mann_a4
_atom_type_scat_Cromer_Mann_b4
_atom_type_scat_Cromer_Mann_c
_atom_type_scat_dispersion_real
_atom_type_scat_dispersion_imag
_atom_type_scat_source
ni 12.83760 3.87850 7.29200 0.25650 4.44380 12.17630 2.38000 66.34210 1.03410 -2.95600 0.50900 International_Tables_for_Crystallography_Vol.C(1991)_Tables_6.1.1.4_and_6.1.1.5
c 2.31000 20.84390 1.02000 10.20750 1.58860 0.56870 0.86500 51.65120 0.21560 0.01700 0.00900 International_Tables_for_Crystallography_Vol.C(1991)_Tables_6.1.1.4_and_6.1.1.5
o 3.04850 13.27710 2.28680 5.70110 1.54630 0.32390 0.86700 32.90890 0.25080 0.04700 0.03200 International_Tables_for_Crystallography_Vol.C(1991)_Tables_6.1.1.4_and_6.1.1.5
h 0.49300 10.51090 0.32291 26.12570 0.14019 3.14236 0.04081 57.79970 0.00304 0.00000 0.00000 International_Tables_for_Crystallography_Vol.C(1991)_Tables_6.1.1.4_and_6.1.1.5

loop_
_diffrn_radiation_type
_diffrn_radiation_wavelength
CuK\a 1.541837
CuK\a1 1.540598
CuK\a2 1.544426
